data_9007964
loop_
_publ_author_name
'Weil, M.'

_publ_section_title
;
 ZnHg(AsO4)(OH) with a descloizite-type structure
;
_journal_name_full 'Acta Crystallographica, Section E'
_journal_page_first i25
_journal_page_last i27
_journal_paper_doi 10.1107/S1600536804001527
_journal_volume 60
_journal_year 2004
_chemical_formula_structural ZnHg(AsO4)(OH)
_chemical_formula_sum 'As H Hg O5 Zn'
_space_group_IT_number 62
_symmetry_space_group_name_Hall '-P 2ac 2n'
_symmetry_space_group_name_H-M 'P n m a'
_cell_angle_alpha 90
_cell_angle_beta 90
_cell_angle_gamma 90
_cell_length_a 7.6826
_cell_length_b 6.2459
_cell_length_c 8.6691
_cell_formula_units_Z 4
_cell_volume 415.985
_exptl_crystal_density_diffrn 6.737
_cod_original_formula_sum 'Zn Hg As O5 H'
_cod_database_code 9007964

loop_
_symmetry_equiv_pos_as_xyz
x,y,z
x,1/2-y,z
-x,1/2+y,-z
1/2-x,1/2+y,1/2+z
1/2+x,1/2-y,1/2-z
1/2+x,y,1/2-z
1/2-x,-y,1/2+z
-x,-y,-z

loop_
_atom_site_aniso_label
_atom_site_aniso_U_11
_atom_site_aniso_U_22
_atom_site_aniso_U_33
_atom_site_aniso_U_12
_atom_site_aniso_U_13
_atom_site_aniso_U_23
Zn 0.01130 0.00770 0.00880 0.00070 -0.00050 0.00040
Hg 0.01543 0.02212 0.00777 0.00000 0.00061 0.00000
As 0.00740 0.00720 0.00620 0.00000 -0.00175 0.00000
O1 0.01480 0.01090 0.01090 0.00000 -0.00290 0.00160
O2 0.01050 0.02300 0.00970 0.00000 -0.00320 0.00000
O3 0.00820 0.00720 0.01700 0.00000 -0.00590 0.00000
O4 0.00330 0.01200 0.01100 0.00000 0.00300 0.00000

loop_
_atom_site_label
_atom_site_fract_x
_atom_site_fract_y
_atom_site_fract_z
_atom_site_U_iso_or_equiv
Zn 0.00000 0.00000 0.00000 0.00928
Hg 0.39038 0.25000 0.82965 0.01511
As 0.35298 0.25000 0.18336 0.00693
O1 0.36640 0.02450 0.28870 0.01220
O2 0.01410 0.25000 0.45320 0.01420
O3 0.16820 0.25000 0.07680 0.01080
O4 0.36110 0.25000 0.58790 0.00860
H 0.26400 0.25000 0.55600 0.03000

_cod_duplicate_entry 2203142
